data_4508814
loop_
_publ_author_name
'Trivedi, Darshak R.'
'Dastidar, Parthasarathi'

_publ_section_title
;
 Cation-Induced Supramolecular Isomerism in the Hydrogen-Bonded Network of
 Secondary Ammonium Monocarboxylate Salts:&#x2009; A New Class of Organo
 Gelator and Their Structures
;
_journal_issue 9
_journal_name_full 'Crystal Growth &amp; Design'
_journal_page_first 2114
_journal_paper_doi 10.1021/cg060325c
_journal_volume 6
_journal_year 2006
_chemical_formula_sum 'C22 H23 N O2'
_chemical_formula_weight 333.41
_chemical_name_systematic
; 
 ? 
;
_space_group_IT_number 14
_symmetry_cell_setting monoclinic
_symmetry_space_group_name_Hall '-P 2ybc'
_symmetry_space_group_name_H-M 'P 1 21/c 1'
_atom_sites_solution_hydrogens geom
_atom_sites_solution_primary direct
_atom_sites_solution_secondary difmap
_audit_creation_method SHELXL-97
_cell_angle_alpha 90.00
_cell_angle_beta 106.6240(10)
_cell_angle_gamma 90.00
_cell_formula_units_Z 4
_cell_length_a 11.2369(9)
_cell_length_b 8.9082(7)
_cell_length_c 19.2612(17)
_cell_measurement_temperature 293(2)
_cell_volume 1847.5(3)
_computing_cell_refinement 'BRUKER AXS SMART 3'
_computing_data_collection 'BRUKER AXS SMART 3'
_computing_data_reduction 'BRUKER AXS SMART 3'
_computing_molecular_graphics 'PLATON; 'MERCURY 1.2'
_computing_structure_refinement 'SHELXL-97 (Sheldrick, 1997)'
_computing_structure_solution 'SHELXS-97 (Sheldrick, 1990)'
_diffrn_ambient_temperature 293(2)
_diffrn_detector_area_resol_mean 0.3
_diffrn_measured_fraction_theta_full 1.000
_diffrn_measured_fraction_theta_max 1.000
_diffrn_measurement_device_type 'BRUKER SMART CCD AREA DETECTOR'
_diffrn_measurement_method PHI-OMEGA
_diffrn_radiation_monochromator graphite
_diffrn_radiation_source 'fine-focus sealed tube'
_diffrn_radiation_type MoK\a
_diffrn_radiation_wavelength 0.71073
_diffrn_reflns_av_R_equivalents 0.0155
_diffrn_reflns_av_sigmaI/netI 0.0173
_diffrn_reflns_limit_h_max 12
_diffrn_reflns_limit_h_min -10
_diffrn_reflns_limit_k_max 8
_diffrn_reflns_limit_k_min -9
_diffrn_reflns_limit_l_max 20
_diffrn_reflns_limit_l_min -20
_diffrn_reflns_number 6990
_diffrn_reflns_theta_full 22.50
_diffrn_reflns_theta_max 22.50
_diffrn_reflns_theta_min 1.89
_diffrn_standards_decay_% <10
_exptl_absorpt_coefficient_mu 0.076
_exptl_absorpt_correction_type SADABS
_exptl_crystal_colour COLOURLESS
_exptl_crystal_density_diffrn 1.199
_exptl_crystal_density_method 'not measured'
_exptl_crystal_description PLATE
_exptl_crystal_F_000 712
_exptl_crystal_size_max 0.58
_exptl_crystal_size_mid 0.43
_exptl_crystal_size_min 0.31
_refine_diff_density_max 0.142
_refine_diff_density_min -0.173
_refine_diff_density_rms 0.028
_refine_ls_extinction_method none
_refine_ls_goodness_of_fit_ref 1.035
_refine_ls_hydrogen_treatment mixed
_refine_ls_matrix_type full
_refine_ls_number_parameters 318
_refine_ls_number_reflns 2420
_refine_ls_number_restraints 0
_refine_ls_restrained_S_all 1.035
_refine_ls_R_factor_all 0.0318
_refine_ls_R_factor_gt 0.0290
_refine_ls_shift/su_max 0.000
_refine_ls_shift/su_mean 0.000
_refine_ls_structure_factor_coef Fsqd
_refine_ls_weighting_details 'calc w=1/[\s^2^(Fo^2^)+(0.0538P)^2^+0.3028P] where P=(Fo^2^+2Fc^2^)/3'
_refine_ls_weighting_scheme calc
_refine_ls_wR_factor_gt 0.0801
_refine_ls_wR_factor_ref 0.0827
_reflns_number_gt 2205
_reflns_number_total 2420
_reflns_threshold_expression >2sigma(I)
_cod_data_source_file cg060325csup13.cif
_cod_data_source_block dt0985rm
_cod_depositor_comments
;
The following automatic conversions were performed:

'_symmetry_cell_setting' value 'MONOCLINIC' changed to 'monoclinic'
according to /home/saulius/struct/CIF-dictionaries/cif_core.dic
dictionary named 'cif_core.dic' version 2.4.2 from 2011-04-26.

Automatic conversion script
Id: cif_fix_values 1891 2012-01-12 08:04:46Z andrius 

2021-04-16
Z value and formula fixed to values more according to usual
chemical conventions.                 miguel
;
_cod_original_formula_sum 'C88 H92 N4 O8'
_cod_original_formula_weight 1333.66
_cod_original_formula_units_Z 1
_cod_original_sg_symbol_H-M 'P 2(1)/C'
_cod_database_code 4508814

loop_
_symmetry_equiv_pos_as_xyz
'x, y, z'
'-x, y+1/2, -z+1/2'
'-x, -y, -z'
'x, -y-1/2, z-1/2'

loop_
_atom_site_label
_atom_site_type_symbol
_atom_site_fract_x
_atom_site_fract_y
_atom_site_fract_z
_atom_site_U_iso_or_equiv
_atom_site_adp_type
_atom_site_occupancy
_atom_site_symmetry_multiplicity
_atom_site_calc_flag
N1 N 0.07026(9) 0.43639(12) 0.22516(5) 0.0237(3) Uani 1 1 d
O1 O 0.05824(8) 0.95237(9) 0.18169(4) 0.0300(2) Uani 1 1 d
O2 O 0.14243(8) 0.73210(10) 0.22535(5) 0.0321(3) Uani 1 1 d
C1 C 0.12212(11) 0.83625(13) 0.17953(6) 0.0248(3) Uani 1 1 d
C2 C 0.17857(11) 0.82801(13) 0.11776(6) 0.0246(3) Uani 1 1 d
C3 C 0.27164(12) 0.72611(17) 0.11801(8) 0.0357(3) Uani 1 1 d
C4 C 0.32591(13) 0.72606(18) 0.06208(8) 0.0413(4) Uani 1 1 d
C5 C 0.28876(12) 0.82635(16) 0.00509(7) 0.0340(4) Uani 1 1 d
C6 C 0.19208(13) 0.92423(15) 0.00369(7) 0.0330(3) Uani 1 1 d
C7 C 0.13894(12) 0.92622(14) 0.05973(7) 0.0290(3) Uani 1 1 d
C8 C 0.35226(16) 0.8333(2) -0.05355(9) 0.0478(4) Uani 1 1 d
C9 C 0.28114(12) 0.21522(14) 0.18443(7) 0.0268(3) Uani 1 1 d
C10 C 0.38033(12) 0.20607(15) 0.15578(7) 0.0305(3) Uani 1 1 d
C11 C 0.47973(12) 0.30303(16) 0.17927(7) 0.0323(3) Uani 1 1 d
C12 C 0.48007(13) 0.41010(16) 0.23083(7) 0.0351(4) Uani 1 1 d
C13 C 0.38073(12) 0.42041(15) 0.25919(7) 0.0309(3) Uani 1 1 d
C14 C 0.28005(11) 0.32330(13) 0.23622(6) 0.0237(3) Uani 1 1 d
C15 C 0.17200(12) 0.33384(15) 0.26693(7) 0.0269(3) Uani 1 1 d
C16 C 0.00137(12) 0.37986(16) 0.15141(7) 0.0288(3) Uani 1 1 d
C17 C -0.10271(11) 0.48476(14) 0.11414(6) 0.0266(3) Uani 1 1 d
C18 C -0.21325(11) 0.48648(15) 0.13278(7) 0.0304(3) Uani 1 1 d
C19 C -0.30903(13) 0.58231(16) 0.09762(8) 0.0379(4) Uani 1 1 d
C20 C -0.29569(14) 0.67603(17) 0.04332(8) 0.0416(4) Uani 1 1 d
C21 C -0.18614(14) 0.67570(16) 0.02469(8) 0.0388(4) Uani 1 1 d
C22 C -0.09003(13) 0.58155(15) 0.06041(7) 0.0319(3) Uani 1 1 d
H1N1 H 0.1022(12) 0.5332(17) 0.2216(7) 0.030(3) Uiso 1 1 d
H1N2 H 0.0116(13) 0.4461(15) 0.2567(8) 0.038(4) Uiso 1 1 d
H3 H 0.2988(13) 0.6543(18) 0.1573(8) 0.044(4) Uiso 1 1 d
H4 H 0.3901(14) 0.6580(19) 0.0641(8) 0.052(5) Uiso 1 1 d
H6 H 0.1610(13) 0.9927(17) -0.0373(8) 0.044(4) Uiso 1 1 d
H7 H 0.0750(12) 0.9970(16) 0.0597(7) 0.032(4) Uiso 1 1 d
H8A H 0.2924(15) 0.8348(18) -0.1032(10) 0.058(5) Uiso 1 1 d
H8C H 0.4066(16) 0.741(2) -0.0516(9) 0.063(5) Uiso 1 1 d
H9 H 0.2143(12) 0.1467(16) 0.1697(7) 0.027(3) Uiso 1 1 d
H10 H 0.3798(11) 0.1315(16) 0.1202(7) 0.032(3) Uiso 1 1 d
H11 H 0.5498(13) 0.2932(16) 0.1605(8) 0.039(4) Uiso 1 1 d
H12 H 0.5518(14) 0.4774(18) 0.2485(8) 0.043(4) Uiso 1 1 d
H13 H 0.3814(12) 0.4973(16) 0.2950(8) 0.035(4) Uiso 1 1 d
H15A H 0.1988(11) 0.3751(15) 0.3166(8) 0.028(3) Uiso 1 1 d
H15B H 0.1322(12) 0.2372(16) 0.2671(7) 0.028(3) Uiso 1 1 d
H16A H 0.0620(12) 0.3717(14) 0.1244(7) 0.027(3) Uiso 1 1 d
H16B H -0.0303(12) 0.2807(17) 0.1583(7) 0.032(4) Uiso 1 1 d
H18 H -0.2218(12) 0.4173(16) 0.1712(8) 0.033(4) Uiso 1 1 d
H19 H -0.3854(14) 0.5851(16) 0.1110(8) 0.044(4) Uiso 1 1 d
H20 H -0.3606(14) 0.7405(18) 0.0191(8) 0.044(4) Uiso 1 1 d
H21 H -0.1761(13) 0.7422(18) -0.0125(9) 0.045(4) Uiso 1 1 d
H22 H -0.0133(13) 0.5818(15) 0.0490(7) 0.036(4) Uiso 1 1 d
H8B H 0.4039(17) 0.925(2) -0.0486(10) 0.070(5) Uiso 1 1 d

loop_
_atom_site_aniso_label
_atom_site_aniso_U_11
_atom_site_aniso_U_22
_atom_site_aniso_U_33
_atom_site_aniso_U_23
_atom_site_aniso_U_13
_atom_site_aniso_U_12
N1 0.0249(6) 0.0233(6) 0.0258(6) 0.0001(4) 0.0119(5) 0.0003(5)
O1 0.0344(5) 0.0278(5) 0.0342(5) 0.0022(4) 0.0200(4) 0.0022(4)
O2 0.0426(6) 0.0259(5) 0.0301(5) 0.0012(4) 0.0142(4) -0.0033(4)
C1 0.0261(7) 0.0217(7) 0.0271(7) -0.0017(6) 0.0085(5) -0.0057(5)
C2 0.0232(7) 0.0244(7) 0.0270(7) -0.0056(5) 0.0085(5) -0.0055(5)
C3 0.0352(8) 0.0400(8) 0.0329(7) 0.0006(7) 0.0114(6) 0.0074(7)
C4 0.0313(8) 0.0542(10) 0.0412(8) -0.0091(7) 0.0151(6) 0.0103(7)
C5 0.0313(7) 0.0431(9) 0.0312(7) -0.0140(6) 0.0144(6) -0.0107(6)
C6 0.0426(8) 0.0325(8) 0.0276(7) -0.0032(6) 0.0160(6) -0.0041(6)
C7 0.0317(8) 0.0274(7) 0.0308(7) -0.0026(6) 0.0134(6) 0.0013(6)
C8 0.0468(10) 0.0633(12) 0.0428(10) -0.0177(8) 0.0282(8) -0.0138(9)
C9 0.0268(7) 0.0234(7) 0.0300(7) 0.0013(6) 0.0081(6) 0.0017(6)
C10 0.0354(8) 0.0313(8) 0.0260(7) -0.0022(6) 0.0108(6) 0.0073(6)
C11 0.0285(7) 0.0416(8) 0.0314(7) 0.0025(6) 0.0159(6) 0.0052(6)
C12 0.0276(7) 0.0417(9) 0.0380(8) -0.0060(7) 0.0126(6) -0.0056(7)
C13 0.0313(8) 0.0341(8) 0.0288(7) -0.0071(6) 0.0110(6) -0.0009(6)
C14 0.0253(7) 0.0251(7) 0.0213(6) 0.0055(5) 0.0078(5) 0.0046(5)
C15 0.0288(7) 0.0280(8) 0.0264(7) 0.0042(6) 0.0120(6) 0.0026(6)
C16 0.0295(7) 0.0290(8) 0.0289(7) -0.0040(6) 0.0099(6) 0.0010(6)
C17 0.0290(7) 0.0255(7) 0.0243(6) -0.0061(5) 0.0062(5) -0.0011(5)
C18 0.0300(7) 0.0311(7) 0.0293(7) -0.0018(6) 0.0072(6) -0.0016(6)
C19 0.0271(8) 0.0451(9) 0.0393(8) -0.0032(7) 0.0060(6) 0.0038(6)
C20 0.0390(9) 0.0381(9) 0.0394(8) 0.0014(7) -0.0018(7) 0.0100(7)
C21 0.0496(9) 0.0334(8) 0.0311(8) 0.0033(7) 0.0080(7) 0.0010(7)
C22 0.0351(8) 0.0328(8) 0.0286(7) -0.0044(6) 0.0104(6) -0.0025(6)

loop_
_atom_type_symbol
_atom_type_description
_atom_type_scat_dispersion_real
_atom_type_scat_dispersion_imag
_atom_type_scat_source
C C 0.0033 0.0016 'International Tables Vol C Tables 4.2.6.8 and 6.1.1.4'
N N 0.0061 0.0033 'International Tables Vol C Tables 4.2.6.8 and 6.1.1.4'
O O 0.0106 0.0060 'International Tables Vol C Tables 4.2.6.8 and 6.1.1.4'
H H 0.0000 0.0000 'International Tables Vol C Tables 4.2.6.8 and 6.1.1.4'

loop_
_geom_angle_atom_site_label_1
_geom_angle_atom_site_label_2
_geom_angle_atom_site_label_3
_geom_angle
_geom_angle_site_symmetry_1
C16 N1 C15 114.25(10) .
C16 N1 H1N1 110.0(8) .
C15 N1 H1N1 110.3(8) .
C16 N1 H1N2 110.3(8) .
C15 N1 H1N2 104.8(8) .
H1N1 N1 H1N2 106.9(11) .
O2 O2 C1 0(10) 1
O2 C1 O2 0.00(10) 1
O2 C1 O1 124.83(11) 1
O2 C1 O1 124.83(11) .
O2 C1 C2 119.19(11) 1
O2 C1 C2 119.19(11) .
O1 C1 C2 115.96(10) .
C3 C2 C7 118.95(12) .
C3 C2 C1 121.30(12) .
C7 C2 C1 119.73(11) .
C4 C3 C2 119.96(14) .
C4 C3 H3 119.8(9) .
C2 C3 H3 120.3(9) .
C3 C4 C5 121.21(13) .
C3 C4 H4 118.4(10) .
C5 C4 H4 120.3(10) .
C4 C5 C6 118.55(12) .
C4 C5 C8 121.56(14) .
C6 C5 C8 119.88(14) .
C7 C6 C5 120.43(13) .
C7 C6 H6 119.4(8) .
C5 C6 H6 120.2(8) .
C6 C7 C2 120.82(12) .
C6 C7 H7 120.2(8) .
C2 C7 H7 119.0(8) .
C5 C8 H8A 112.7(9) .
C5 C8 H8C 110.4(10) .
H8A C8 H8C 106.1(14) .
C5 C8 H8B 110.7(10) .
H8A C8 H8B 107.3(15) .
H8C C8 H8B 109.6(14) .
C10 C9 C14 120.14(12) .
C10 C9 H9 120.3(8) .
C14 C9 H9 119.5(8) .
C9 C10 C11 120.12(13) .
C9 C10 H10 119.3(8) .
C11 C10 H10 120.6(8) .
C12 C11 C10 120.30(12) .
C12 C11 H11 120.2(8) .
C10 C11 H11 119.5(8) .
C11 C12 C13 119.78(13) .
C11 C12 H12 120.3(8) .
C13 C12 H12 119.9(8) .
C12 C13 C14 120.60(12) .
C12 C13 H13 119.1(8) .
C14 C13 H13 120.3(8) .
C9 C14 C13 119.06(11) .
C9 C14 C15 120.12(11) .
C13 C14 C15 120.82(11) .
C14 C15 N1 113.88(10) .
C14 C15 H15A 110.4(7) .
N1 C15 H15A 105.5(7) .
C14 C15 H15B 111.8(7) .
N1 C15 H15B 105.1(7) .
H15A C15 H15B 109.8(11) .
N1 C16 C17 111.29(10) .
N1 C16 H16A 106.4(7) .
C17 C16 H16A 111.0(7) .
N1 C16 H16B 106.5(8) .
C17 C16 H16B 111.3(8) .
H16A C16 H16B 110.1(11) .
C22 C17 C18 118.50(12) .
C22 C17 C16 120.63(11) .
C18 C17 C16 120.87(12) .
C17 C18 C19 120.45(13) .
C17 C18 H18 118.2(8) .
C19 C18 H18 121.3(8) .
C20 C19 C18 120.30(14) .
C20 C19 H19 119.0(9) .
C18 C19 H19 120.7(9) .
C21 C20 C19 119.69(14) .
C21 C20 H20 119.8(9) .
C19 C20 H20 120.5(9) .
C20 C21 C22 120.00(14) .
C20 C21 H21 119.9(9) .
C22 C21 H21 120.1(9) .
C21 C22 C17 121.05(13) .
C21 C22 H22 121.0(8) .
C17 C22 H22 118.0(8) .

loop_
_geom_bond_atom_site_label_1
_geom_bond_atom_site_label_2
_geom_bond_distance
_geom_bond_site_symmetry_2
N1 C16 1.4972(16) .
N1 C15 1.5042(16) .
N1 H1N1 0.944(15) .
N1 H1N2 1.019(15) .
O1 C1 1.2665(15) .
O2 O2 0.000(2) 1
O2 C1 1.2557(15) .
C1 O2 1.2557(15) 1
C1 C2 1.5017(17) .
C2 C3 1.3839(19) .
C2 C7 1.3886(18) .
C3 C4 1.381(2) .
C3 H3 0.971(16) .
C4 C5 1.384(2) .
C4 H4 0.935(17) .
C5 C6 1.387(2) .
C5 C8 1.4999(19) .
C6 C7 1.3751(19) .
C6 H6 0.980(16) .
C7 H7 0.955(14) .
C8 H8A 0.999(18) .
C8 H8C 1.021(19) .
C8 H8B 0.991(19) .
C9 C10 1.3803(18) .
C9 C14 1.3890(18) .
C9 H9 0.947(14) .
C10 C11 1.382(2) .
C10 H10 0.953(14) .
C11 C12 1.3763(19) .
C11 H11 0.961(15) .
C12 C13 1.3790(19) .
C12 H12 0.984(16) .
C13 C14 1.3920(18) .
C13 H13 0.971(15) .
C14 C15 1.4979(17) .
C15 H15A 0.987(14) .
C15 H15B 0.970(14) .
C16 C17 1.5086(18) .
C16 H16A 0.972(13) .
C16 H16B 0.976(15) .
C17 C22 1.3854(19) .
C17 C18 1.3882(18) .
C18 C19 1.3887(19) .
C18 H18 0.989(15) .
C19 C20 1.380(2) .
C19 H19 0.963(15) .
C20 C21 1.377(2) .
C20 H20 0.940(16) .
C21 C22 1.385(2) .
C21 H21 0.961(16) .
C22 H22 0.949(14) .

loop_
_geom_hbond_atom_site_label_D
_geom_hbond_atom_site_label_H
_geom_hbond_atom_site_label_A
_geom_hbond_distance_DH
_geom_hbond_distance_HA
_geom_hbond_distance_DA
_geom_hbond_angle_DHA
_geom_hbond_site_symmetry_A
N1 H1N1 O2 0.944(15) 1.825(16) 2.7559(14) 168.2(12) 1
N1 H1N2 O1 1.019(15) 1.601(15) 2.6090(13) 169.2(12) 2_545
